data_4001773
loop_
_publ_author_name
'George, Kathryn'
'de Groot, C. H. (Kees)'
'Gurnani, Chitra'
'Hector, Andrew L.'
'Huang, Ruomeng'
'Jura, Marek'
'Levason, William'
'Reid, Gillian'

_publ_section_title
;
 Telluroether and Selenoether Complexes as Single Source Reagents for Low
 Pressure Chemical Vapor Deposition of Crystalline Ga2Te3and Ga2Se3Thin
 Films
;
_journal_issue 9
_journal_name_full 'Chemistry of Materials'
_journal_page_first 1829
_journal_paper_doi 10.1021/cm400382j
_journal_volume 25
_journal_year 2013
_chemical_formula_moiety 'C11 H24 Cl6 Ga2 Te2'
_chemical_formula_structural '(C11 H24 Te2) (Cl3 Ga)2'
_chemical_formula_sum 'C11 H24 Cl6 Ga2 Te2'
_chemical_formula_weight 763.64
_chemical_name_systematic
; 
 1,3-bis(tert-butyltelluro)propane-bis(trichlorogallium(III)) 
;
_space_group_IT_number 2
_space_group_name_Hall '-P 1'
_symmetry_cell_setting triclinic
_symmetry_space_group_name_Hall '-P 1'
_symmetry_space_group_name_H-M 'P -1'
_atom_sites_solution_hydrogens geom
_atom_sites_solution_primary direct
_atom_sites_solution_secondary difmap
_audit_creation_date 2013-01-26
_audit_creation_method 'SHELXL-97 + hand edit'
_cell_angle_alpha 83.81(2)
_cell_angle_beta 88.486(17)
_cell_angle_gamma 83.745(16)
_cell_formula_units_Z 2
_cell_length_a 6.4351(18)
_cell_length_b 13.119(4)
_cell_length_c 14.261(5)
_cell_measurement_reflns_used 3064
_cell_measurement_temperature 100(2)
_cell_measurement_theta_max 28.5
_cell_measurement_theta_min 3.1
_cell_volume 1189.7(6)
_computing_cell_refinement 'CrystalClear-SM Expert 2.0 r7 (Rigaku, 2011)'
_computing_data_collection 'CrystalClear-SM Expert 2.0 r7 (Rigaku, 2011)'
_computing_data_reduction 'CrystalClear-SM Expert 2.0 r7 (Rigaku, 2011)'
_computing_structure_refinement 'SHELXL-97 (Sheldrick, 2008)'
_computing_structure_solution 'SHELXS-97 (Sheldrick, 1997)'
_diffrn_ambient_temperature 100(2)
_diffrn_detector 'CCD plate'
_diffrn_detector_type 'Rigaku HG Saturn724+ (2x2 bin mode)'
_diffrn_measured_fraction_theta_full 0.946
_diffrn_measured_fraction_theta_max 0.946
_diffrn_measurement_device 'Four-circle \k diffractometer'
_diffrn_measurement_device_type 'Rigaku AFC12 '
_diffrn_measurement_method 'Profile data from \w-scans'
_diffrn_radiation_collimation 'Confocal mirrors, VHF VariMax '
_diffrn_radiation_type MoK\a
_diffrn_radiation_wavelength 0.71073
_diffrn_reflns_av_R_equivalents 0.0818
_diffrn_reflns_av_sigmaI/netI 0.0999
_diffrn_reflns_limit_h_max 8
_diffrn_reflns_limit_h_min -8
_diffrn_reflns_limit_k_max 12
_diffrn_reflns_limit_k_min -16
_diffrn_reflns_limit_l_max 18
_diffrn_reflns_limit_l_min -18
_diffrn_reflns_number 17609
_diffrn_reflns_theta_full 27.50
_diffrn_reflns_theta_max 27.50
_diffrn_reflns_theta_min 2.87
_diffrn_source 'Rotating anode X-ray tube'
_diffrn_source_type 'Rigaku FR-E+ Superbright'
_diffrn_standards_number 0
_exptl_absorpt_coefficient_mu 5.334
_exptl_absorpt_correction_T_max 1.000
_exptl_absorpt_correction_T_min 0.736
_exptl_absorpt_correction_type multi-scan
_exptl_absorpt_process_details
;Jacobson, R.A. (1998). REQAB. Private communication to the 
 Rigaku Corporation, Tokyo, Japan. 
;
_exptl_crystal_colour colourless
_exptl_crystal_density_diffrn 2.132
_exptl_crystal_density_method 'not measured'
_exptl_crystal_description needle
_exptl_crystal_F_000 716
_exptl_crystal_size_max 0.09
_exptl_crystal_size_mid 0.02
_exptl_crystal_size_min 0.02
_refine_diff_density_max 1.015
_refine_diff_density_min -1.404
_refine_diff_density_rms 0.231
_refine_ls_extinction_method none
_refine_ls_goodness_of_fit_ref 1.138
_refine_ls_hydrogen_treatment constr
_refine_ls_matrix_type full
_refine_ls_number_parameters 190
_refine_ls_number_reflns 5173
_refine_ls_number_restraints 0
_refine_ls_restrained_S_all 1.138
_refine_ls_R_factor_all 0.0946
_refine_ls_R_factor_gt 0.0697
_refine_ls_shift/su_max 0.000
_refine_ls_shift/su_mean 0.000
_refine_ls_structure_factor_coef Fsqd
_refine_ls_weighting_details 'w=1/[\s^2^(Fo^2^)+(0.0000P)^2^+7.9718P] where P=(Fo^2^+2Fc^2^)/3'
_refine_ls_weighting_scheme calc
_refine_ls_wR_factor_gt 0.0983
_refine_ls_wR_factor_ref 0.1084
_reflns_number_gt 4069
_reflns_number_total 5173
_reflns_threshold_expression I>2sigma(I)
_cod_data_source_file cm400382j_si_002.cif
_cod_data_source_block 12kg05r2
_cod_original_cell_volume 1189.6(6)
_cod_database_code 4001773

loop_
_symmetry_equiv_pos_as_xyz
'x, y, z'
'-x, -y, -z'

loop_
_atom_site_label
_atom_site_type_symbol
_atom_site_fract_x
_atom_site_fract_y
_atom_site_fract_z
_atom_site_U_iso_or_equiv
_atom_site_adp_type
_atom_site_occupancy
_atom_site_symmetry_multiplicity
_atom_site_calc_flag
_atom_site_refinement_flags
Te1 Te 0.14226(9) 0.38165(5) 0.21195(4) 0.02266(16) Uani 1 1 d .
Te2 Te 0.42934(9) -0.07469(5) 0.30742(4) 0.02269(16) Uani 1 1 d .
Ga1 Ga -0.06116(16) 0.31295(8) 0.07762(7) 0.0250(3) Uani 1 1 d .
Ga2 Ga 0.28015(15) -0.20054(8) 0.44303(7) 0.0227(2) Uani 1 1 d .
Cl1 Cl -0.2495(4) 0.4361(2) -0.00330(17) 0.0346(6) Uani 1 1 d .
Cl2 Cl -0.2547(4) 0.1979(2) 0.14284(18) 0.0359(6) Uani 1 1 d .
Cl3 Cl 0.1884(4) 0.2379(2) -0.00424(16) 0.0319(6) Uani 1 1 d .
Cl4 Cl 0.3280(4) -0.1251(2) 0.56852(16) 0.0329(6) Uani 1 1 d .
Cl5 Cl -0.0512(4) -0.2102(2) 0.42799(17) 0.0337(6) Uani 1 1 d .
Cl6 Cl 0.4550(4) -0.3511(2) 0.4478(2) 0.0413(7) Uani 1 1 d .
C1 C -0.1045(15) 0.4797(7) 0.2825(6) 0.026(2) Uani 1 1 d .
C2 C -0.1180(17) 0.5840(8) 0.2251(7) 0.040(3) Uani 1 1 d .
H2A H 0.0170 0.6120 0.2260 0.061 Uiso 1 1 calc R
H2B H -0.2265 0.6309 0.2523 0.061 Uiso 1 1 calc R
H2C H -0.1532 0.5766 0.1599 0.061 Uiso 1 1 calc R
C3 C -0.0230(15) 0.4827(8) 0.3818(6) 0.031(2) Uani 1 1 d .
H3A H -0.0180 0.4138 0.4163 0.047 Uiso 1 1 calc R
H3B H -0.1166 0.5313 0.4151 0.047 Uiso 1 1 calc R
H3C H 0.1177 0.5051 0.3776 0.047 Uiso 1 1 calc R
C4 C -0.3093(14) 0.4333(8) 0.2844(7) 0.033(2) Uani 1 1 d .
H4A H -0.2950 0.3662 0.3224 0.049 Uiso 1 1 calc R
H4B H -0.3471 0.4243 0.2199 0.049 Uiso 1 1 calc R
H4C H -0.4187 0.4793 0.3120 0.049 Uiso 1 1 calc R
C5 C 0.1276(14) 0.2451(7) 0.3088(6) 0.022(2) Uani 1 1 d .
H5A H 0.1838 0.2565 0.3704 0.027 Uiso 1 1 calc R
H5B H -0.0202 0.2317 0.3189 0.027 Uiso 1 1 calc R
C6 C 0.2522(13) 0.1509(7) 0.2723(7) 0.023(2) Uani 1 1 d .
H6A H 0.4027 0.1605 0.2683 0.027 Uiso 1 1 calc R
H6B H 0.2050 0.1421 0.2084 0.027 Uiso 1 1 calc R
C7 C 0.2179(13) 0.0550(7) 0.3401(6) 0.023(2) Uani 1 1 d .
H7A H 0.0721 0.0388 0.3354 0.028 Uiso 1 1 calc R
H7B H 0.2398 0.0692 0.4057 0.028 Uiso 1 1 calc R
C8 C 0.2807(14) -0.1174(8) 0.1797(6) 0.027(2) Uani 1 1 d .
C9 C 0.0460(15) -0.0878(9) 0.1839(7) 0.037(3) Uani 1 1 d .
H9A H 0.0174 -0.0128 0.1833 0.056 Uiso 1 1 calc R
H9B H -0.0120 -0.1215 0.2419 0.056 Uiso 1 1 calc R
H9C H -0.0188 -0.1100 0.1291 0.056 Uiso 1 1 calc R
C10 C 0.3414(18) -0.2306(8) 0.1796(7) 0.042(3) Uani 1 1 d .
H10A H 0.4941 -0.2441 0.1767 0.064 Uiso 1 1 calc R
H10B H 0.2815 -0.2548 0.1247 0.064 Uiso 1 1 calc R
H10C H 0.2885 -0.2671 0.2374 0.064 Uiso 1 1 calc R
C11 C 0.3778(15) -0.0540(8) 0.0947(6) 0.031(2) Uani 1 1 d .
H11A H 0.3328 0.0195 0.0970 0.047 Uiso 1 1 calc R
H11B H 0.3313 -0.0757 0.0357 0.047 Uiso 1 1 calc R
H11C H 0.5306 -0.0658 0.0976 0.047 Uiso 1 1 calc R

loop_
_atom_site_aniso_label
_atom_site_aniso_U_11
_atom_site_aniso_U_22
_atom_site_aniso_U_33
_atom_site_aniso_U_23
_atom_site_aniso_U_13
_atom_site_aniso_U_12
Te1 0.0217(3) 0.0256(4) 0.0203(3) -0.0005(3) 0.0002(3) -0.0028(2)
Te2 0.0205(3) 0.0248(4) 0.0222(3) -0.0014(3) 0.0030(3) -0.0013(2)
Ga1 0.0235(6) 0.0302(6) 0.0210(5) -0.0037(5) -0.0005(4) -0.0006(4)
Ga2 0.0220(6) 0.0236(6) 0.0222(5) -0.0015(4) 0.0011(4) -0.0022(4)
Cl1 0.0308(14) 0.0407(16) 0.0303(14) -0.0019(12) -0.0047(11) 0.0050(11)
Cl2 0.0338(14) 0.0414(16) 0.0350(14) -0.0052(12) 0.0009(11) -0.0143(11)
Cl3 0.0297(13) 0.0395(15) 0.0253(13) -0.0067(11) 0.0025(10) 0.0046(11)
Cl4 0.0358(14) 0.0443(16) 0.0207(12) -0.0067(11) 0.0017(10) -0.0119(11)
Cl5 0.0245(13) 0.0496(17) 0.0279(13) -0.0014(12) -0.0017(10) -0.0104(11)
Cl6 0.0416(16) 0.0269(15) 0.0515(17) 0.0024(12) 0.0095(13) 0.0055(11)
C1 0.037(6) 0.019(5) 0.021(5) -0.008(4) 0.003(4) 0.002(4)
C2 0.049(7) 0.035(7) 0.033(6) 0.002(5) 0.013(5) 0.005(5)
C3 0.040(6) 0.032(6) 0.027(5) -0.020(5) 0.008(5) -0.010(5)
C4 0.020(5) 0.039(6) 0.042(6) -0.020(5) 0.004(4) 0.002(4)
C5 0.029(5) 0.021(5) 0.015(4) 0.002(4) -0.001(4) 0.003(4)
C6 0.013(4) 0.022(5) 0.032(5) -0.004(4) 0.003(4) 0.003(4)
C7 0.018(5) 0.022(5) 0.028(5) 0.002(4) 0.004(4) -0.003(4)
C8 0.030(5) 0.038(6) 0.012(4) -0.005(4) 0.000(4) 0.005(4)
C9 0.034(6) 0.058(8) 0.022(5) -0.006(5) -0.013(5) -0.012(5)
C10 0.063(8) 0.035(7) 0.031(6) -0.010(5) 0.006(5) -0.007(5)
C11 0.033(6) 0.038(6) 0.018(5) 0.001(4) 0.010(4) 0.008(5)

loop_
_atom_type_symbol
_atom_type_description
_atom_type_scat_dispersion_real
_atom_type_scat_dispersion_imag
_atom_type_scat_source
C C 0.0033 0.0016 'International Tables Vol C Tables 4.2.6.8 and 6.1.1.4'
H H 0.0000 0.0000 'International Tables Vol C Tables 4.2.6.8 and 6.1.1.4'
Cl Cl 0.1484 0.1585 'International Tables Vol C Tables 4.2.6.8 and 6.1.1.4'
Ga Ga 0.2307 1.6083 'International Tables Vol C Tables 4.2.6.8 and 6.1.1.4'
Te Te -0.5308 1.6751 'International Tables Vol C Tables 4.2.6.8 and 6.1.1.4'

loop_
_geom_angle_atom_site_label_1
_geom_angle_atom_site_label_2
_geom_angle_atom_site_label_3
_geom_angle
C5 Te1 C1 96.4(3)
C5 Te1 Ga1 94.6(3)
C1 Te1 Ga1 103.4(3)
C7 Te2 C8 100.9(4)
C7 Te2 Ga2 93.5(2)
C8 Te2 Ga2 102.2(3)
Cl1 Ga1 Cl3 113.52(10)
Cl1 Ga1 Cl2 110.76(11)
Cl3 Ga1 Cl2 109.27(11)
Cl1 Ga1 Te1 111.74(9)
Cl3 Ga1 Te1 102.92(8)
Cl2 Ga1 Te1 108.26(8)
Cl6 Ga2 Cl5 111.11(12)
Cl6 Ga2 Cl4 111.84(12)
Cl5 Ga2 Cl4 109.14(10)
Cl6 Ga2 Te2 110.03(8)
Cl5 Ga2 Te2 112.07(8)
Cl4 Ga2 Te2 102.36(8)
C4 C1 C2 111.7(9)
C4 C1 C3 111.9(8)
C2 C1 C3 112.4(8)
C4 C1 Te1 110.2(6)
C2 C1 Te1 105.4(6)
C3 C1 Te1 104.8(6)
C1 C2 H2A 109.5
C1 C2 H2B 109.5
H2A C2 H2B 109.5
C1 C2 H2C 109.5
H2A C2 H2C 109.5
H2B C2 H2C 109.5
C1 C3 H3A 109.5
C1 C3 H3B 109.5
H3A C3 H3B 109.5
C1 C3 H3C 109.5
H3A C3 H3C 109.5
H3B C3 H3C 109.5
C1 C4 H4A 109.5
C1 C4 H4B 109.5
H4A C4 H4B 109.5
C1 C4 H4C 109.5
H4A C4 H4C 109.5
H4B C4 H4C 109.5
C6 C5 Te1 111.8(5)
C6 C5 H5A 109.3
Te1 C5 H5A 109.3
C6 C5 H5B 109.3
Te1 C5 H5B 109.3
H5A C5 H5B 107.9
C5 C6 C7 108.9(7)
C5 C6 H6A 109.9
C7 C6 H6A 109.9
C5 C6 H6B 109.9
C7 C6 H6B 109.9
H6A C6 H6B 108.3
C6 C7 Te2 110.8(5)
C6 C7 H7A 109.5
Te2 C7 H7A 109.5
C6 C7 H7B 109.5
Te2 C7 H7B 109.5
H7A C7 H7B 108.1
C10 C8 C9 113.8(9)
C10 C8 C11 112.1(7)
C9 C8 C11 109.8(8)
C10 C8 Te2 105.0(6)
C9 C8 Te2 110.0(6)
C11 C8 Te2 105.6(6)
C8 C9 H9A 109.5
C8 C9 H9B 109.5
H9A C9 H9B 109.5
C8 C9 H9C 109.5
H9A C9 H9C 109.5
H9B C9 H9C 109.5
C8 C10 H10A 109.5
C8 C10 H10B 109.5
H10A C10 H10B 109.5
C8 C10 H10C 109.5
H10A C10 H10C 109.5
H10B C10 H10C 109.5
C8 C11 H11A 109.5
C8 C11 H11B 109.5
H11A C11 H11B 109.5
C8 C11 H11C 109.5
H11A C11 H11C 109.5
H11B C11 H11C 109.5

loop_
_geom_bond_atom_site_label_1
_geom_bond_atom_site_label_2
_geom_bond_distance
Te1 C5 2.150(8)
Te1 C1 2.222(8)
Te1 Ga1 2.6378(14)
Te2 C7 2.144(8)
Te2 C8 2.231(9)
Te2 Ga2 2.6356(13)
Ga1 Cl1 2.158(3)
Ga1 Cl3 2.172(2)
Ga1 Cl2 2.178(3)
Ga2 Cl6 2.159(3)
Ga2 Cl5 2.167(3)
Ga2 Cl4 2.181(3)
C1 C4 1.509(13)
C1 C2 1.511(13)
C1 C3 1.529(13)
C2 H2A 0.9800
C2 H2B 0.9800
C2 H2C 0.9800
C3 H3A 0.9800
C3 H3B 0.9800
C3 H3C 0.9800
C4 H4A 0.9800
C4 H4B 0.9800
C4 H4C 0.9800
C5 C6 1.531(11)
C5 H5A 0.9900
C5 H5B 0.9900
C6 C7 1.533(12)
C6 H6A 0.9900
C6 H6B 0.9900
C7 H7A 0.9900
C7 H7B 0.9900
C8 C10 1.493(13)
C8 C9 1.519(12)
C8 C11 1.552(12)
C9 H9A 0.9800
C9 H9B 0.9800
C9 H9C 0.9800
C10 H10A 0.9800
C10 H10B 0.9800
C10 H10C 0.9800
C11 H11A 0.9800
C11 H11B 0.9800
C11 H11C 0.9800

loop_
_geom_contact_atom_site_label_1
_geom_contact_atom_site_label_2
_geom_contact_distance
_geom_contact_site_symmetry_2
Te1 Cl1 3.710(3) 2_565
Te2 Cl4 3.805(3) 2_656
Te2 Cl5 3.955(3) 1_655

loop_
_geom_torsion_atom_site_label_1
_geom_torsion_atom_site_label_2
_geom_torsion_atom_site_label_3
_geom_torsion_atom_site_label_4
_geom_torsion
C5 Te1 C1 C4 -60.4(7)
Ga1 Te1 C1 C4 35.9(7)
C5 Te1 C1 C2 178.9(7)
Ga1 Te1 C1 C2 -84.9(7)
C5 Te1 C1 C3 60.1(6)
Ga1 Te1 C1 C3 156.4(5)
C1 Te1 C5 C6 169.3(7)
Ga1 Te1 C5 C6 65.3(6)
Te1 C5 C6 C7 -174.7(6)
C5 C6 C7 Te2 -169.8(6)
C8 Te2 C7 C6 -76.1(7)
Ga2 Te2 C7 C6 -179.2(6)
C7 Te2 C8 C10 -151.9(6)
Ga2 Te2 C8 C10 -55.9(6)
C7 Te2 C8 C9 -29.0(7)
Ga2 Te2 C8 C9 67.0(7)
C7 Te2 C8 C11 89.4(6)
Ga2 Te2 C8 C11 -174.5(5)
